data_7219926
loop_
_publ_author_name
'liu, qingxiang'
'Wei, Qing'
'Liu, Rui'
'Zhao, Xiao-Jun'
'Zhao, Zhi-Xiang'

_publ_section_title
;
 NHC Macrometallocycles of Mercury(II) and Silver(I): Synthesis,
 Structural Studies and Recognition of Hg(II) Complex 4 for Silver ion
;
_journal_name_full 'RSC Adv.'
_journal_paper_doi 10.1039/C4RA14340J
_journal_year 2015
_chemical_formula_sum 'C40 H34 Ag F6 N6 O2 P'
_chemical_formula_weight 883.57
_chemical_name_systematic
; 
 ? 
;
_space_group_IT_number 14
_symmetry_cell_setting monoclinic
_symmetry_space_group_name_Hall '-P 2ybc'
_symmetry_space_group_name_H-M 'P 1 21/c 1'
_atom_sites_solution_hydrogens geom
_atom_sites_solution_primary direct
_atom_sites_solution_secondary difmap
_audit_creation_method SHELXL-97
_audit_update_record
;
2014-11-10 deposited with the CCDC.
2015-03-11 downloaded from the CCDC.
;
_cell_angle_alpha 90.00
_cell_angle_beta 119.003(3)
_cell_angle_gamma 90.00
_cell_formula_units_Z 4
_cell_length_a 15.391(3)
_cell_length_b 17.539(3)
_cell_length_c 15.492(3)
_cell_measurement_reflns_used 5444
_cell_measurement_temperature 173(2)
_cell_measurement_theta_max 26.24
_cell_measurement_theta_min 2.32
_cell_volume 3657.5(12)
_computing_cell_refinement 'Bruker SMART'
_computing_data_collection 'Bruker SMART'
_computing_data_reduction 'Bruker SAINT'
_computing_molecular_graphics 'Bruker SHELXTL'
_computing_publication_material 'Bruker SHELXTL'
_computing_structure_refinement 'SHELXL-97 (Sheldrick, 1997)'
_computing_structure_solution 'SHELXS-97 (Sheldrick, 1990)'
_diffrn_ambient_temperature 173(2)
_diffrn_measured_fraction_theta_full 0.997
_diffrn_measured_fraction_theta_max 0.997
_diffrn_measurement_device_type 'CCD area detector'
_diffrn_measurement_method 'phi and omega scans'
_diffrn_radiation_monochromator graphite
_diffrn_radiation_source 'fine-focus sealed tube'
_diffrn_radiation_type MoK\a
_diffrn_radiation_wavelength 0.71073
_diffrn_reflns_av_R_equivalents 0.0432
_diffrn_reflns_av_sigmaI/netI 0.0517
_diffrn_reflns_limit_h_max 18
_diffrn_reflns_limit_h_min -18
_diffrn_reflns_limit_k_max 20
_diffrn_reflns_limit_k_min -15
_diffrn_reflns_limit_l_max 18
_diffrn_reflns_limit_l_min -16
_diffrn_reflns_number 18489
_diffrn_reflns_theta_full 25.01
_diffrn_reflns_theta_max 25.01
_diffrn_reflns_theta_min 1.51
_exptl_absorpt_coefficient_mu 0.672
_exptl_absorpt_correction_T_max 0.9001
_exptl_absorpt_correction_T_min 0.8886
_exptl_absorpt_correction_type multi-scan
_exptl_absorpt_process_details sadabs
_exptl_crystal_colour colourless
_exptl_crystal_density_diffrn 1.605
_exptl_crystal_density_meas ?
_exptl_crystal_density_method 'not measured'
_exptl_crystal_description block
_exptl_crystal_F_000 1792
_exptl_crystal_size_max 0.18
_exptl_crystal_size_mid 0.17
_exptl_crystal_size_min 0.16
_refine_diff_density_max 1.392
_refine_diff_density_min -0.379
_refine_diff_density_rms 0.089
_refine_ls_extinction_method none
_refine_ls_goodness_of_fit_ref 1.039
_refine_ls_hydrogen_treatment constr
_refine_ls_matrix_type full
_refine_ls_number_parameters 505
_refine_ls_number_reflns 6436
_refine_ls_number_restraints 0
_refine_ls_restrained_S_all 1.039
_refine_ls_R_factor_all 0.0569
_refine_ls_R_factor_gt 0.0450
_refine_ls_shift/su_max 0.001
_refine_ls_shift/su_mean 0.000
_refine_ls_structure_factor_coef Fsqd
_refine_ls_weighting_details 'calc w=1/[\s^2^(Fo^2^)+(0.0532P)^2^+4.2919P] where P=(Fo^2^+2Fc^2^)/3'
_refine_ls_weighting_scheme calc
_refine_ls_wR_factor_gt 0.1103
_refine_ls_wR_factor_ref 0.1198
_reflns_number_gt 5217
_reflns_number_total 6436
_reflns_threshold_expression >2sigma(I)
_cod_data_source_file c4ra14340j2.cif
_cod_data_source_block n130520a
_cod_depositor_comments
;
The following automatic conversions were performed:

'_symmetry_cell_setting' value 'Monoclinic' changed to 'monoclinic'
according to
/usr/data/users/saulius/crontab/automatic-downloads/rss-feeds/RSC/lib/dictionaries/cif_core.dic
dictionary named 'cif_core.dic' version 2.4.2 from 2011-04-26.

'_exptl_crystal_density_meas' value 'none' was changed to '?' - the
value is perceived as not measured.

Automatic conversion script
Id: cif_fix_values 3105 2015-03-04 15:46:00Z robertas 
;
_cod_original_sg_symbol_H-M P2(1)/c
_cod_database_code 7219926

loop_
_symmetry_equiv_pos_as_xyz
'x, y, z'
'-x, y+1/2, -z+1/2'
'-x, -y, -z'
'x, -y-1/2, z-1/2'

loop_
_atom_site_label
_atom_site_type_symbol
_atom_site_fract_x
_atom_site_fract_y
_atom_site_fract_z
_atom_site_U_iso_or_equiv
_atom_site_adp_type
_atom_site_occupancy
_atom_site_symmetry_multiplicity
_atom_site_calc_flag
_atom_site_refinement_flags
Ag1 Ag 0.26253(2) 0.453159(16) 0.53348(2) 0.02901(12) Uani 1 1 d .
P1 P 0.23708(8) 0.74351(6) 0.71419(8) 0.0366(3) Uani 1 1 d .
F1 F 0.1591(2) 0.72074(19) 0.7483(2) 0.0643(8) Uani 1 1 d .
F2 F 0.2444(2) 0.82870(15) 0.7552(2) 0.0580(7) Uani 1 1 d .
F3 F 0.31542(19) 0.76772(14) 0.6788(2) 0.0510(7) Uani 1 1 d .
F4 F 0.2298(2) 0.66076(13) 0.66971(18) 0.0487(6) Uani 1 1 d .
F5 F 0.3263(2) 0.71608(17) 0.81693(19) 0.0613(8) Uani 1 1 d .
F6 F 0.14850(19) 0.77010(15) 0.60937(19) 0.0541(7) Uani 1 1 d .
O1 O 0.35261(17) 0.28760(14) 0.57812(18) 0.0275(6) Uani 1 1 d .
O2 O 0.16239(18) 0.29292(14) 0.50295(18) 0.0294(6) Uani 1 1 d .
N1 N 0.0991(3) 0.4300(2) 0.2095(3) 0.0462(9) Uani 1 1 d .
N2 N 0.3594(2) 0.44955(16) 0.3970(2) 0.0281(7) Uani 1 1 d .
N3 N 0.4578(2) 0.40521(16) 0.5419(2) 0.0254(7) Uani 1 1 d .
N4 N 0.0674(2) 0.42000(17) 0.5333(2) 0.0274(7) Uani 1 1 d .
N5 N 0.1726(2) 0.46643(17) 0.6751(2) 0.0308(7) Uani 1 1 d .
N6 N 0.4159(3) 0.45009(18) 0.8966(2) 0.0395(9) Uani 1 1 d .
C1 C 0.1903(3) 0.4077(2) 0.2745(3) 0.0291(8) Uani 1 1 d .
C2 C 0.0279(4) 0.3759(3) 0.1765(4) 0.0558(13) Uani 1 1 d .
H2 H -0.0382 0.3912 0.1321 0.067 Uiso 1 1 calc R
C3 C 0.0437(4) 0.3018(3) 0.2020(3) 0.0510(12) Uani 1 1 d .
H3 H -0.0091 0.2660 0.1742 0.061 Uiso 1 1 calc R
C4 C 0.1380(4) 0.2796(2) 0.2692(3) 0.0476(11) Uani 1 1 d .
H4 H 0.1516 0.2280 0.2902 0.057 Uiso 1 1 calc R
C5 C 0.2135(3) 0.3338(2) 0.3062(3) 0.0398(10) Uani 1 1 d .
H5 H 0.2797 0.3199 0.3525 0.048 Uiso 1 1 calc R
C6 C 0.2656(3) 0.4723(2) 0.3120(3) 0.0331(9) Uani 1 1 d .
H6A H 0.2783 0.4893 0.2583 0.040 Uiso 1 1 calc R
H6B H 0.2375 0.5159 0.3308 0.040 Uiso 1 1 calc R
C7 C 0.4428(3) 0.4225(2) 0.3937(3) 0.0284(8) Uani 1 1 d .
C8 C 0.5064(3) 0.3943(2) 0.4862(3) 0.0269(8) Uani 1 1 d .
C9 C 0.5985(3) 0.3629(2) 0.5101(3) 0.0316(9) Uani 1 1 d .
H9 H 0.6420 0.3436 0.5741 0.038 Uiso 1 1 calc R
C10 C 0.6227(3) 0.3613(2) 0.4354(3) 0.0379(10) Uani 1 1 d .
H10 H 0.6849 0.3405 0.4484 0.046 Uiso 1 1 calc R
C11 C 0.5596(3) 0.3891(2) 0.3422(3) 0.0396(10) Uani 1 1 d .
H11 H 0.5793 0.3862 0.2929 0.048 Uiso 1 1 calc R
C12 C 0.4682(3) 0.4210(2) 0.3181(3) 0.0367(10) Uani 1 1 d .
H12 H 0.4253 0.4408 0.2542 0.044 Uiso 1 1 calc R
C13 C 0.3684(3) 0.43753(19) 0.4877(3) 0.0263(8) Uani 1 1 d .
C14 C 0.4912(3) 0.3708(2) 0.6395(3) 0.0282(8) Uani 1 1 d .
H14A H 0.4622 0.3991 0.6748 0.034 Uiso 1 1 calc R
H14B H 0.5644 0.3742 0.6790 0.034 Uiso 1 1 calc R
C15 C 0.4594(3) 0.2880(2) 0.6286(3) 0.0288(8) Uani 1 1 d .
H15A H 0.4846 0.2597 0.5899 0.035 Uiso 1 1 calc R
H15B H 0.4859 0.2637 0.6942 0.035 Uiso 1 1 calc R
C16 C 0.3069(3) 0.2181(2) 0.5610(2) 0.0239(8) Uani 1 1 d .
C17 C 0.3536(3) 0.1493(2) 0.5761(3) 0.0292(8) Uani 1 1 d .
H17 H 0.4228 0.1475 0.5972 0.035 Uiso 1 1 calc R
C18 C 0.2997(3) 0.0806(2) 0.5605(3) 0.0310(9) Uani 1 1 d .
C19 C 0.3472(4) 0.0082(2) 0.5787(3) 0.0440(11) Uani 1 1 d .
H19 H 0.4154 0.0052 0.5964 0.053 Uiso 1 1 calc R
C20 C 0.2954(4) -0.0572(2) 0.5711(4) 0.0505(12) Uani 1 1 d .
H20 H 0.3280 -0.1051 0.5836 0.061 Uiso 1 1 calc R
C21 C 0.1956(4) -0.0539(2) 0.5451(3) 0.0484(12) Uani 1 1 d .
H21 H 0.1611 -0.0995 0.5425 0.058 Uiso 1 1 calc R
C22 C 0.1466(3) 0.0142(2) 0.5234(3) 0.0399(10) Uani 1 1 d .
H22 H 0.0775 0.0153 0.5027 0.048 Uiso 1 1 calc R
C23 C 0.1979(3) 0.0835(2) 0.5313(3) 0.0308(9) Uani 1 1 d .
C24 C 0.1495(3) 0.1554(2) 0.5098(3) 0.0309(9) Uani 1 1 d .
H24 H 0.0799 0.1578 0.4860 0.037 Uiso 1 1 calc R
C25 C 0.2022(3) 0.2211(2) 0.5232(2) 0.0255(8) Uani 1 1 d .
C26 C 0.0563(3) 0.2978(2) 0.4534(3) 0.0325(9) Uani 1 1 d .
H26A H 0.0299 0.2743 0.4940 0.039 Uiso 1 1 calc R
H26B H 0.0277 0.2708 0.3893 0.039 Uiso 1 1 calc R
C27 C 0.0299(3) 0.3815(2) 0.4375(3) 0.0307(9) Uani 1 1 d .
H27A H 0.0596 0.4050 0.3997 0.037 Uiso 1 1 calc R
H27B H -0.0431 0.3874 0.3988 0.037 Uiso 1 1 calc R
C28 C 0.1581(3) 0.4516(2) 0.5833(3) 0.0287(8) Uani 1 1 d .
C29 C 0.0229(3) 0.4124(2) 0.5936(3) 0.0299(9) Uani 1 1 d .
C30 C 0.0915(3) 0.4420(2) 0.6848(3) 0.0323(9) Uani 1 1 d .
C31 C 0.0718(4) 0.4424(2) 0.7642(3) 0.0418(11) Uani 1 1 d .
H31 H 0.1178 0.4626 0.8269 0.050 Uiso 1 1 calc R
C32 C -0.0178(4) 0.4120(3) 0.7462(3) 0.0476(12) Uani 1 1 d .
H32 H -0.0333 0.4103 0.7985 0.057 Uiso 1 1 calc R
C33 C -0.0863(3) 0.3837(2) 0.6545(3) 0.0419(11) Uani 1 1 d .
H33 H -0.1476 0.3640 0.6458 0.050 Uiso 1 1 calc R
C34 C -0.0683(3) 0.3832(2) 0.5754(3) 0.0348(9) Uani 1 1 d .
H34 H -0.1153 0.3641 0.5125 0.042 Uiso 1 1 calc R
C35 C 0.2664(3) 0.4924(2) 0.7562(3) 0.0364(9) Uani 1 1 d .
H35A H 0.2530 0.5211 0.8035 0.044 Uiso 1 1 calc R
H35B H 0.2980 0.5279 0.7300 0.044 Uiso 1 1 calc R
C36 C 0.3382(3) 0.4282(2) 0.8106(3) 0.0294(8) Uani 1 1 d .
C37 C 0.4849(3) 0.3975(2) 0.9472(3) 0.0446(11) Uani 1 1 d .
H37 H 0.5396 0.4120 1.0086 0.054 Uiso 1 1 calc R
C38 C 0.4820(3) 0.3237(2) 0.9161(3) 0.0431(11) Uani 1 1 d .
H38 H 0.5336 0.2888 0.9542 0.052 Uiso 1 1 calc R
C39 C 0.4029(3) 0.3023(2) 0.8290(3) 0.0381(10) Uani 1 1 d .
H39 H 0.3987 0.2516 0.8055 0.046 Uiso 1 1 calc R
C40 C 0.3283(3) 0.3546(2) 0.7744(3) 0.0356(9) Uani 1 1 d .
H40 H 0.2722 0.3403 0.7139 0.043 Uiso 1 1 calc R

loop_
_atom_site_aniso_label
_atom_site_aniso_U_11
_atom_site_aniso_U_22
_atom_site_aniso_U_33
_atom_site_aniso_U_23
_atom_site_aniso_U_13
_atom_site_aniso_U_12
Ag1 0.02564(18) 0.02879(18) 0.03831(19) 0.00292(12) 0.02001(14) 0.00143(12)
P1 0.0257(6) 0.0400(6) 0.0454(6) -0.0062(5) 0.0182(5) -0.0037(5)
F1 0.0491(17) 0.097(2) 0.0596(17) -0.0044(16) 0.0368(14) -0.0124(16)
F2 0.0559(17) 0.0529(16) 0.0652(17) -0.0172(13) 0.0294(14) 0.0017(13)
F3 0.0460(15) 0.0495(15) 0.0702(17) -0.0012(13) 0.0381(13) -0.0062(12)
F4 0.0537(16) 0.0367(13) 0.0567(15) -0.0044(11) 0.0276(13) -0.0067(12)
F5 0.0400(16) 0.080(2) 0.0517(16) 0.0050(14) 0.0127(13) -0.0036(14)
F6 0.0429(15) 0.0520(16) 0.0542(15) 0.0043(12) 0.0130(12) -0.0056(13)
O1 0.0163(13) 0.0249(13) 0.0401(14) 0.0029(11) 0.0127(11) -0.0007(10)
O2 0.0175(13) 0.0306(14) 0.0376(14) 0.0000(11) 0.0113(11) -0.0011(11)
N1 0.040(2) 0.047(2) 0.042(2) -0.0028(17) 0.0122(18) -0.0001(18)
N2 0.0265(17) 0.0253(16) 0.0333(17) -0.0018(13) 0.0151(14) -0.0036(13)
N3 0.0228(16) 0.0233(15) 0.0327(16) -0.0022(13) 0.0154(13) -0.0041(13)
N4 0.0251(17) 0.0316(17) 0.0307(16) 0.0072(13) 0.0176(14) 0.0070(14)
N5 0.0341(19) 0.0285(17) 0.0346(17) 0.0020(13) 0.0203(15) 0.0055(14)
N6 0.042(2) 0.0330(19) 0.0400(19) -0.0011(15) 0.0169(17) -0.0063(16)
C1 0.030(2) 0.033(2) 0.0257(18) -0.0014(16) 0.0150(16) 0.0002(17)
C2 0.034(3) 0.066(3) 0.052(3) -0.007(2) 0.009(2) -0.005(2)
C3 0.048(3) 0.055(3) 0.051(3) -0.017(2) 0.025(2) -0.021(2)
C4 0.062(3) 0.032(2) 0.054(3) -0.006(2) 0.033(3) -0.008(2)
C5 0.038(2) 0.034(2) 0.044(2) -0.0006(19) 0.017(2) -0.0013(19)
C6 0.035(2) 0.029(2) 0.036(2) 0.0052(16) 0.0170(18) -0.0009(17)
C7 0.032(2) 0.0231(18) 0.037(2) -0.0074(16) 0.0216(18) -0.0117(16)
C8 0.026(2) 0.0241(18) 0.037(2) -0.0063(15) 0.0197(17) -0.0089(16)
C9 0.027(2) 0.028(2) 0.043(2) -0.0070(17) 0.0201(18) -0.0071(16)
C10 0.031(2) 0.040(2) 0.054(3) -0.013(2) 0.029(2) -0.0113(19)
C11 0.042(3) 0.043(2) 0.051(3) -0.018(2) 0.036(2) -0.017(2)
C12 0.045(3) 0.032(2) 0.038(2) -0.0102(18) 0.024(2) -0.0150(19)
C13 0.027(2) 0.0216(18) 0.0321(19) -0.0048(15) 0.0159(16) -0.0070(15)
C14 0.0206(19) 0.034(2) 0.0302(19) -0.0013(16) 0.0123(16) -0.0050(16)
C15 0.0173(18) 0.030(2) 0.038(2) 0.0026(16) 0.0130(16) -0.0011(15)
C16 0.0223(19) 0.0254(19) 0.0269(18) 0.0025(14) 0.0142(15) -0.0005(15)
C17 0.027(2) 0.028(2) 0.034(2) -0.0004(16) 0.0158(17) -0.0017(16)
C18 0.038(2) 0.028(2) 0.0293(19) 0.0008(16) 0.0182(17) -0.0006(18)
C19 0.052(3) 0.030(2) 0.051(3) -0.0041(19) 0.026(2) -0.001(2)
C20 0.066(3) 0.029(2) 0.055(3) -0.002(2) 0.028(3) 0.002(2)
C21 0.067(3) 0.036(2) 0.045(3) -0.005(2) 0.029(2) -0.018(2)
C22 0.043(3) 0.041(2) 0.039(2) -0.0022(19) 0.023(2) -0.014(2)
C23 0.039(2) 0.031(2) 0.0236(18) -0.0032(16) 0.0160(17) -0.0087(18)
C24 0.023(2) 0.041(2) 0.0310(19) -0.0039(17) 0.0153(16) -0.0062(17)
C25 0.0244(19) 0.0278(19) 0.0240(18) -0.0012(15) 0.0114(15) -0.0012(16)
C26 0.0175(19) 0.045(2) 0.034(2) -0.0035(18) 0.0119(16) -0.0035(17)
C27 0.0194(19) 0.046(2) 0.0258(18) 0.0067(17) 0.0105(15) 0.0043(17)
C28 0.027(2) 0.0224(18) 0.038(2) 0.0054(16) 0.0169(17) 0.0079(16)
C29 0.029(2) 0.029(2) 0.039(2) 0.0127(17) 0.0222(18) 0.0135(17)
C30 0.038(2) 0.027(2) 0.038(2) 0.0071(16) 0.0229(19) 0.0117(17)
C31 0.057(3) 0.041(2) 0.039(2) 0.0039(19) 0.033(2) 0.014(2)
C32 0.062(3) 0.051(3) 0.056(3) 0.015(2) 0.049(3) 0.021(2)
C33 0.043(3) 0.041(2) 0.059(3) 0.014(2) 0.039(2) 0.013(2)
C34 0.031(2) 0.031(2) 0.046(2) 0.0105(18) 0.0215(19) 0.0098(18)
C35 0.040(2) 0.027(2) 0.040(2) -0.0046(17) 0.0176(19) 0.0007(18)
C36 0.033(2) 0.0279(19) 0.034(2) -0.0010(16) 0.0214(18) -0.0029(17)
C37 0.040(3) 0.042(3) 0.041(2) 0.007(2) 0.012(2) -0.003(2)
C38 0.043(3) 0.039(2) 0.049(3) 0.011(2) 0.023(2) 0.004(2)
C39 0.049(3) 0.027(2) 0.047(2) 0.0042(18) 0.030(2) 0.0051(19)
C40 0.041(2) 0.029(2) 0.038(2) -0.0015(17) 0.0200(19) 0.0003(18)

loop_
_atom_type_symbol
_atom_type_description
_atom_type_scat_dispersion_real
_atom_type_scat_dispersion_imag
_atom_type_scat_source
C C 0.0033 0.0016 'International Tables Vol C Tables 4.2.6.8 and 6.1.1.4'
H H 0.0000 0.0000 'International Tables Vol C Tables 4.2.6.8 and 6.1.1.4'
N N 0.0061 0.0033 'International Tables Vol C Tables 4.2.6.8 and 6.1.1.4'
O O 0.0106 0.0060 'International Tables Vol C Tables 4.2.6.8 and 6.1.1.4'
P P 0.1023 0.0942 'International Tables Vol C Tables 4.2.6.8 and 6.1.1.4'
F F 0.0171 0.0103 'International Tables Vol C Tables 4.2.6.8 and 6.1.1.4'
Ag Ag -0.8971 1.1015 'International Tables Vol C Tables 4.2.6.8 and 6.1.1.4'

loop_
_geom_angle_atom_site_label_1
_geom_angle_atom_site_label_2
_geom_angle_atom_site_label_3
_geom_angle
C13 Ag1 C28 171.59(14)
F1 P1 F4 90.51(16)
F1 P1 F5 90.94(16)
F4 P1 F5 90.16(15)
F1 P1 F6 90.09(16)
F4 P1 F6 88.84(14)
F5 P1 F6 178.57(17)
F1 P1 F3 179.19(17)
F4 P1 F3 90.02(14)
F5 P1 F3 89.67(15)
F6 P1 F3 89.31(15)
F1 P1 F2 91.25(17)
F4 P1 F2 177.62(15)
F5 P1 F2 91.41(16)
F6 P1 F2 89.56(15)
F3 P1 F2 88.20(15)
C16 O1 C15 117.1(3)
C25 O2 C26 116.4(3)
C1 N1 C2 116.4(4)
C13 N2 C7 110.6(3)
C13 N2 C6 122.3(3)
C7 N2 C6 125.8(3)
C13 N3 C8 111.3(3)
C13 N3 C14 123.9(3)
C8 N3 C14 123.6(3)
C28 N4 C29 111.1(3)
C28 N4 C27 124.1(3)
C29 N4 C27 123.2(3)
C28 N5 C30 110.8(3)
C28 N5 C35 123.9(3)
C30 N5 C35 124.6(3)
C37 N6 C36 117.1(4)
N1 C1 C5 123.1(4)
N1 C1 C6 113.5(3)
C5 C1 C6 123.3(4)
C3 C2 N1 124.8(5)
C3 C2 H2 117.6
N1 C2 H2 117.6
C2 C3 C4 118.2(4)
C2 C3 H3 120.9
C4 C3 H3 120.9
C3 C4 C5 118.9(4)
C3 C4 H4 120.6
C5 C4 H4 120.6
C1 C5 C4 118.6(4)
C1 C5 H5 120.7
C4 C5 H5 120.7
N2 C6 C1 112.2(3)
N2 C6 H6A 109.2
C1 C6 H6A 109.2
N2 C6 H6B 109.2
C1 C6 H6B 109.2
H6A C6 H6B 107.9
C8 C7 N2 106.6(3)
C8 C7 C12 121.2(4)
N2 C7 C12 132.2(4)
C7 C8 C9 122.4(3)
C7 C8 N3 105.7(3)
C9 C8 N3 131.9(3)
C10 C9 C8 116.1(4)
C10 C9 H9 122.0
C8 C9 H9 122.0
C9 C10 C11 122.1(4)
C9 C10 H10 118.9
C11 C10 H10 118.9
C10 C11 C12 122.1(4)
C10 C11 H11 118.9
C12 C11 H11 118.9
C11 C12 C7 116.1(4)
C11 C12 H12 122.0
C7 C12 H12 122.0
N3 C13 N2 105.7(3)
N3 C13 Ag1 125.2(3)
N2 C13 Ag1 128.7(3)
N3 C14 C15 110.2(3)
N3 C14 H14A 109.6
C15 C14 H14A 109.6
N3 C14 H14B 109.6
C15 C14 H14B 109.6
H14A C14 H14B 108.1
O1 C15 C14 106.7(3)
O1 C15 H15A 110.4
C14 C15 H15A 110.4
O1 C15 H15B 110.4
C14 C15 H15B 110.4
H15A C15 H15B 108.6
O1 C16 C17 125.1(3)
O1 C16 C25 114.8(3)
C17 C16 C25 120.1(3)
C16 C17 C18 120.4(4)
C16 C17 H17 119.8
C18 C17 H17 119.8
C23 C18 C17 119.6(3)
C23 C18 C19 118.8(4)
C17 C18 C19 121.5(4)
C20 C19 C18 120.5(5)
C20 C19 H19 119.7
C18 C19 H19 119.7
C19 C20 C21 120.5(4)
C19 C20 H20 119.7
C21 C20 H20 119.7
C22 C21 C20 120.6(4)
C22 C21 H21 119.7
C20 C21 H21 119.7
C21 C22 C23 120.6(4)
C21 C22 H22 119.7
C23 C22 H22 119.7
C18 C23 C24 119.0(3)
C18 C23 C22 118.8(4)
C24 C23 C22 122.2(4)
C25 C24 C23 120.6(4)
C25 C24 H24 119.7
C23 C24 H24 119.7
C24 C25 O2 125.1(3)
C24 C25 C16 120.0(3)
O2 C25 C16 114.9(3)
O2 C26 C27 107.0(3)
O2 C26 H26A 110.3
C27 C26 H26A 110.3
O2 C26 H26B 110.3
C27 C26 H26B 110.3
H26A C26 H26B 108.6
N4 C27 C26 109.8(3)
N4 C27 H27A 109.7
C26 C27 H27A 109.7
N4 C27 H27B 109.7
C26 C27 H27B 109.7
H27A C27 H27B 108.2
N4 C28 N5 106.3(3)
N4 C28 Ag1 124.1(3)
N5 C28 Ag1 128.3(3)
C34 C29 C30 122.6(4)
C34 C29 N4 132.0(4)
C30 C29 N4 105.4(3)
C29 C30 N5 106.4(3)
C29 C30 C31 120.9(4)
N5 C30 C31 132.7(4)
C32 C31 C30 116.3(4)
C32 C31 H31 121.9
C30 C31 H31 121.9
C31 C32 C33 122.4(4)
C31 C32 H32 118.8
C33 C32 H32 118.8
C34 C33 C32 122.0(4)
C34 C33 H33 119.0
C32 C33 H33 119.0
C33 C34 C29 115.9(4)
C33 C34 H34 122.1
C29 C34 H34 122.1
N5 C35 C36 113.5(3)
N5 C35 H35A 108.9
C36 C35 H35A 108.9
N5 C35 H35B 108.9
C36 C35 H35B 108.9
H35A C35 H35B 107.7
N6 C36 C40 122.5(4)
N6 C36 C35 113.5(3)
C40 C36 C35 124.0(4)
N6 C37 C38 124.3(4)
N6 C37 H37 117.9
C38 C37 H37 117.9
C39 C38 C37 118.1(4)
C39 C38 H38 121.0
C37 C38 H38 121.0
C38 C39 C40 119.9(4)
C38 C39 H39 120.1
C40 C39 H39 120.1
C36 C40 C39 118.2(4)
C36 C40 H40 120.9
C39 C40 H40 120.9

loop_
_geom_bond_atom_site_label_1
_geom_bond_atom_site_label_2
_geom_bond_distance
Ag1 C13 2.086(4)
Ag1 C28 2.094(4)
P1 F1 1.580(3)
P1 F4 1.587(3)
P1 F5 1.591(3)
P1 F6 1.602(3)
P1 F3 1.604(3)
P1 F2 1.606(3)
O1 C16 1.368(4)
O1 C15 1.438(4)
O2 C25 1.368(4)
O2 C26 1.431(4)
N1 C1 1.330(5)
N1 C2 1.348(6)
N2 C13 1.361(5)
N2 C7 1.393(5)
N2 C6 1.461(5)
N3 C13 1.341(5)
N3 C8 1.402(5)
N3 C14 1.470(5)
N4 C28 1.344(5)
N4 C29 1.407(5)
N4 C27 1.470(5)
N5 C28 1.353(5)
N5 C30 1.394(5)
N5 C35 1.453(5)
N6 C37 1.336(5)
N6 C36 1.345(5)
C1 C5 1.370(5)
C1 C6 1.520(5)
C2 C3 1.346(7)
C2 H2 0.9500
C3 C4 1.370(7)
C3 H3 0.9500
C4 C5 1.392(6)
C4 H4 0.9500
C5 H5 0.9500
C6 H6A 0.9900
C6 H6B 0.9900
C7 C8 1.377(5)
C7 C12 1.402(5)
C8 C9 1.394(5)
C9 C10 1.378(5)
C9 H9 0.9500
C10 C11 1.380(6)
C10 H10 0.9500
C11 C12 1.386(6)
C11 H11 0.9500
C12 H12 0.9500
C14 C15 1.515(5)
C14 H14A 0.9900
C14 H14B 0.9900
C15 H15A 0.9900
C15 H15B 0.9900
C16 C17 1.367(5)
C16 C25 1.424(5)
C17 C18 1.416(5)
C17 H17 0.9500
C18 C23 1.405(6)
C18 C19 1.424(6)
C19 C20 1.368(6)
C19 H19 0.9500
C20 C21 1.387(7)
C20 H20 0.9500
C21 C22 1.366(6)
C21 H21 0.9500
C22 C23 1.422(5)
C22 H22 0.9500
C23 C24 1.419(6)
C24 C25 1.367(5)
C24 H24 0.9500
C26 C27 1.511(5)
C26 H26A 0.9900
C26 H26B 0.9900
C27 H27A 0.9900
C27 H27B 0.9900
C29 C34 1.389(6)
C29 C30 1.391(6)
C30 C31 1.402(6)
C31 C32 1.376(7)
C31 H31 0.9500
C32 C33 1.388(7)
C32 H32 0.9500
C33 C34 1.381(6)
C33 H33 0.9500
C34 H34 0.9500
C35 C36 1.515(5)
C35 H35A 0.9900
C35 H35B 0.9900
C36 C40 1.387(5)
C37 C38 1.373(6)
C37 H37 0.9500
C38 C39 1.360(6)
C38 H38 0.9500
C39 C40 1.391(6)
C39 H39 0.9500
C40 H40 0.9500

loop_
_geom_torsion_atom_site_label_1
_geom_torsion_atom_site_label_2
_geom_torsion_atom_site_label_3
_geom_torsion_atom_site_label_4
_geom_torsion
C2 N1 C1 C5 1.3(6)
C2 N1 C1 C6 -177.2(4)
C1 N1 C2 C3 -2.4(7)
N1 C2 C3 C4 2.6(8)
C2 C3 C4 C5 -1.6(7)
N1 C1 C5 C4 -0.4(6)
C6 C1 C5 C4 178.0(4)
C3 C4 C5 C1 0.5(6)
C13 N2 C6 C1 -71.7(4)
C7 N2 C6 C1 94.2(4)
N1 C1 C6 N2 168.4(3)
C5 C1 C6 N2 -10.1(5)
C13 N2 C7 C8 -1.3(4)
C6 N2 C7 C8 -168.7(3)
C13 N2 C7 C12 179.4(4)
C6 N2 C7 C12 12.1(6)
N2 C7 C8 C9 -179.5(3)
C12 C7 C8 C9 -0.2(5)
N2 C7 C8 N3 0.4(4)
C12 C7 C8 N3 179.7(3)
C13 N3 C8 C7 0.6(4)
C14 N3 C8 C7 168.5(3)
C13 N3 C8 C9 -179.4(4)
C14 N3 C8 C9 -11.6(6)
C7 C8 C9 C10 -0.1(5)
N3 C8 C9 C10 180.0(4)
C8 C9 C10 C11 -0.1(6)
C9 C10 C11 C12 0.7(6)
C10 C11 C12 C7 -1.0(6)
C8 C7 C12 C11 0.7(5)
N2 C7 C12 C11 179.8(4)
C8 N3 C13 N2 -1.4(4)
C14 N3 C13 N2 -169.2(3)
C8 N3 C13 Ag1 172.5(2)
C14 N3 C13 Ag1 4.7(5)
C7 N2 C13 N3 1.7(4)
C6 N2 C13 N3 169.6(3)
C7 N2 C13 Ag1 -171.9(2)
C6 N2 C13 Ag1 -4.1(5)
C28 Ag1 C13 N3 -55.2(10)
C28 Ag1 C13 N2 117.3(9)
C13 N3 C14 C15 87.4(4)
C8 N3 C14 C15 -78.9(4)
C16 O1 C15 C14 -179.2(3)
N3 C14 C15 O1 -64.1(4)
C15 O1 C16 C17 -9.1(5)
C15 O1 C16 C25 171.8(3)
O1 C16 C17 C18 176.9(3)
C25 C16 C17 C18 -4.1(5)
C16 C17 C18 C23 -1.3(5)
C16 C17 C18 C19 -177.9(4)
C23 C18 C19 C20 -2.1(6)
C17 C18 C19 C20 174.5(4)
C18 C19 C20 C21 0.2(7)
C19 C20 C21 C22 2.4(7)
C20 C21 C22 C23 -3.0(6)
C17 C18 C23 C24 5.4(5)
C19 C18 C23 C24 -177.9(3)
C17 C18 C23 C22 -175.2(3)
C19 C18 C23 C22 1.5(5)
C21 C22 C23 C18 1.0(6)
C21 C22 C23 C24 -179.6(4)
C18 C23 C24 C25 -4.0(5)
C22 C23 C24 C25 176.5(3)
C23 C24 C25 O2 178.6(3)
C23 C24 C25 C16 -1.4(5)
C26 O2 C25 C24 -7.7(5)
C26 O2 C25 C16 172.4(3)
O1 C16 C25 C24 -175.4(3)
C17 C16 C25 C24 5.5(5)
O1 C16 C25 O2 4.6(4)
C17 C16 C25 O2 -174.5(3)
C25 O2 C26 C27 -179.0(3)
C28 N4 C27 C26 89.6(4)
C29 N4 C27 C26 -74.7(4)
O2 C26 C27 N4 -63.6(4)
C29 N4 C28 N5 -1.4(4)
C27 N4 C28 N5 -167.4(3)
C29 N4 C28 Ag1 166.8(2)
C27 N4 C28 Ag1 0.8(5)
C30 N5 C28 N4 1.8(4)
C35 N5 C28 N4 172.3(3)
C30 N5 C28 Ag1 -165.8(3)
C35 N5 C28 Ag1 4.8(5)
C13 Ag1 C28 N4 -70.1(10)
C13 Ag1 C28 N5 95.5(10)
C28 N4 C29 C34 -179.6(4)
C27 N4 C29 C34 -13.5(6)
C28 N4 C29 C30 0.5(4)
C27 N4 C29 C30 166.6(3)
C34 C29 C30 N5 -179.3(3)
N4 C29 C30 N5 0.6(4)
C34 C29 C30 C31 1.1(6)
N4 C29 C30 C31 -179.0(3)
C28 N5 C30 C29 -1.5(4)
C35 N5 C30 C29 -171.9(3)
C28 N5 C30 C31 178.0(4)
C35 N5 C30 C31 7.6(6)
C29 C30 C31 C32 0.3(6)
N5 C30 C31 C32 -179.2(4)
C30 C31 C32 C33 -1.3(6)
C31 C32 C33 C34 1.0(7)
C32 C33 C34 C29 0.4(6)
C30 C29 C34 C33 -1.4(6)
N4 C29 C34 C33 178.7(4)
C28 N5 C35 C36 -84.2(4)
C30 N5 C35 C36 85.0(4)
C37 N6 C36 C40 0.0(6)
C37 N6 C36 C35 -177.3(4)
N5 C35 C36 N6 -167.5(3)
N5 C35 C36 C40 15.3(6)
C36 N6 C37 C38 1.1(7)
N6 C37 C38 C39 -1.2(7)
C37 C38 C39 C40 0.1(6)
N6 C36 C40 C39 -1.0(6)
C35 C36 C40 C39 176.0(4)
C38 C39 C40 C36 0.9(6)
